data_1565123
loop_
_publ_author_name
'Sumitomo, Kenta'
'Sudo, Yuta'
'Kanazawa, Kiseki'
'Kawabata, Kohsuke'
'Takimiya, Kazuo'

_publ_section_title
;
 Enantiopure
 2-(2-ethylhexyl)dinaphtho[2,3-<i>b</i>:2',3'-<i>f</i>]thieno[3,2-<i>b</i>]thiophenes:
 synthesis, single-crystal structure and a surprising lack of influence of
 stereoisomerism on thin-film structure and electronic properties.
;
_journal_issue 1
_journal_name_full 'Materials horizons'
_journal_page_first 444
_journal_page_last 451
_journal_paper_doi 10.1039/d1mh01119g
_journal_volume 9
_journal_year 2022
_chemical_absolute_configuration syn
_chemical_formula_moiety 'C30 H28 S2'
_chemical_formula_sum 'C30 H28 S2'
_chemical_formula_weight 452.64
_space_group_crystal_system triclinic
_space_group_IT_number 1
_space_group_name_Hall 'P 1'
_space_group_name_H-M_alt 'P 1'
_atom_sites_solution_hydrogens geom
_audit_creation_date 2021-07-13
_audit_creation_method
;
Olex2 1.3
(compiled 2020.11.12 svn.r5f609507 for OlexSys, GUI svn.r6272)
;
_audit_update_record
;
2021-07-14 deposited with the CCDC.	2021-11-03 downloaded from the CCDC.
;
_cell_angle_alpha 98.542(2)
_cell_angle_beta 94.452(2)
_cell_angle_gamma 92.932(2)
_cell_formula_units_Z 2
_cell_length_a 6.01730(10)
_cell_length_b 8.1041(2)
_cell_length_c 24.3262(5)
_cell_measurement_reflns_used 19745
_cell_measurement_temperature 100(2)
_cell_measurement_theta_max 72.3550
_cell_measurement_theta_min 1.8740
_cell_volume 1167.20(4)
_computing_cell_refinement 'CrysAlisPro 1.171.40.82a (Rigaku OD, 2020)'
_computing_data_collection 'CrysAlisPro 1.171.40.82a (Rigaku OD, 2020)'
_computing_data_reduction 'CrysAlisPro 1.171.40.82a (Rigaku OD, 2020)'
_computing_molecular_graphics 'Olex2 1.3 (Dolomanov et al., 2009)'
_computing_publication_material 'Olex2 1.3 (Dolomanov et al., 2009)'
_computing_structure_refinement 'SHELXL 2018/3 (Sheldrick, 2015)'
_computing_structure_solution 'ShelXT (Sheldrick, 2015)'
_diffrn_ambient_temperature 100(2)
_diffrn_detector_area_resol_mean 10.0000
_diffrn_detector_type HyPix
_diffrn_measured_fraction_theta_full 0.998
_diffrn_measured_fraction_theta_max 0.944
_diffrn_measurement_details
;
List of Runs (angles in degrees, time in seconds):

  # Type    Start    End  Width  t~exp~   \w     \q     \k     \f   Frames
#--------------------------------------------------------------------------
  1  \w    -37.00  95.00   0.50    0.75    --   41.55   0.00  60.00  264
  2  \w     39.00 141.00   0.50    0.75    --   68.00  78.00  11.98  204
  3  \w     72.00 175.00   0.50    3.00    --  106.13 132.00-124.00  206
  4  \w     69.00 115.00   0.50    0.75    --   41.55 136.00  53.00   92
  5  \w     69.00 175.00   0.50    3.00    --  106.13 136.00  53.00  212
  6  \w     28.00 130.00   0.50    0.75    --   56.00  75.00 -26.19  204
  7  \w     37.00 141.00   0.50    0.75    --   68.00  81.00  77.94  208
  8  \w     33.00 138.00   0.50    0.75    --   64.00  81.00 -90.12  210
  9  \w     32.00  71.00   0.50    3.00    --  106.13 -61.00 -60.00   78
 10  \w     32.00 120.00   0.50    3.00    --  106.13-136.00 -10.00  176
 11  \w     33.00 105.00   0.50    3.00    --  106.13 -94.00-180.00  144
 12  \w     33.00 105.00   0.50    3.00    --  106.13 -94.00-150.00  144
 13  \w     23.00 102.00   0.50    0.75    --   41.55-136.00 -10.00  158
 14  \w     33.00 112.00   0.50    3.00    --  106.13-125.00   0.00  158
 15  \w     32.00  71.00   0.50    3.00    --  106.13 -61.00 150.00   78
 16  \w     32.00 117.00   0.50    3.00    --  106.13-132.00 166.00  170
 17  \w     33.00 105.00   0.50    3.00    --  106.13 -94.00  30.00  144
 18  \w     21.00  99.00   0.50    0.75    --   41.55-132.00 166.00  156
 19  \w     20.00 115.00   0.50    0.75    --   41.55  57.00 150.00  190
 20  \w     26.00 130.00   0.50    0.75    --   56.00  80.00  62.49  208
 21  \w     35.00 138.00   0.50    0.75    --   64.00  77.00 -88.01  206
 22  \w     20.00 115.00   0.50    0.75    --   41.55  57.00-150.00  190
 23  \w     22.00 126.00   0.50    0.75    --   52.00  79.00-130.60  208
 24  \w     19.00 122.00   0.50    0.75    --   48.00  77.00-164.86  206
 25  \w     18.00 122.00   0.50    0.75    --   48.00  79.00  32.59  208
 26  \w     18.00 122.00   0.50    0.75    --   48.00  80.00 126.33  208
 27  \w     10.00  36.00   0.50    0.75    --   44.00  88.00  -5.53   52
 28  \w     10.00  36.00   0.50    0.75    --   44.00  89.00 -77.20   52
 29  \w     26.00 130.00   0.50    0.75    --   56.00  80.00-126.07  208
 30  \w     -1.00  27.00   0.50    0.75    --   36.00  94.00 140.98   56
 31  \w    -37.00 120.00   0.50    0.75    --   41.55   0.00  30.00  314
 32  \w    -37.00 120.00   0.50    0.75    --   41.55   0.00-180.00  314
 33  \w    -37.00 120.00   0.50    0.75    --   41.55   0.00-150.00  314
 34  \w    -37.00 120.00   0.50    0.75    --   41.55   0.00-120.00  314
 35  \w    -37.00 120.00   0.50    0.75    --   41.55   0.00 -90.00  314
 36  \w    -37.00 120.00   0.50    0.75    --   41.55   0.00 -60.00  314
 37  \w    -37.00 120.00   0.50    0.75    --   41.55   0.00 -30.00  314
 38  \w    -37.00 120.00   0.50    0.75    --   41.55   0.00   0.00  314
 39  \w    -51.00 -24.00   0.50    3.00    -- -100.00  45.00-180.00   54
 40  \w    -71.00 -26.00   0.50    3.00    -- -100.00  61.00 -90.00   90
 41  \w    -71.00 -26.00   0.50    3.00    -- -100.00  61.00  30.00   90
 42  \w    -51.00 -24.00   0.50    3.00    -- -100.00  45.00  90.00   54
 43  \w    -71.00 -26.00   0.50    3.00    -- -100.00  61.00 120.00   90
 44  \w   -101.00 -29.00   0.50    0.75    --  -41.55 136.00  53.00  144
 45  \w   -106.00 -26.00   0.50    3.00    -- -100.00  77.00  60.00  160
 46  \w    -99.00 -27.00   0.50    0.75    --  -41.55 132.00-124.00  144
 47  \w   -115.00 -19.00   0.50    0.75    --  -41.55 -57.00  60.00  192
 48  \w   -119.00 -18.00   0.50    0.75    --  -41.55 -37.00  90.00  202
 49  \w   -115.00 -13.00   0.50    0.75    --  -41.55 -77.00 -30.00  204
 50  \w   -115.00 -19.00   0.50    0.75    --  -41.55 -57.00   0.00  192
 51  \w   -138.00 -39.00   0.50    0.75    --  -64.00 -66.00 127.26  198
 52  \w   -141.00 -38.00   0.50    0.75    --  -68.00 -78.00 -52.09  206
 53  \w   -141.00 -42.00   0.50    0.75    --  -68.00 -70.00  66.08  198
 54  \w   -141.00 -38.00   0.50    0.75    --  -68.00 -78.00 130.51  206
 55  \w   -141.00 -41.00   0.50    0.75    --  -68.00 -72.00  -9.30  200
 56  \w   -141.00 -42.00   0.50    0.75    --  -68.00 -69.00  78.97  198
 57  \w   -141.00 -43.00   0.50    0.75    --  -68.00 -68.00 165.31  196
 58  \w   -146.00 -46.00   0.50    3.00    --  -72.00 -69.00  98.13  200
 59  \w   -146.00 -49.00   0.50    3.00    --  -72.00 -62.00  15.75  194
 60  \w   -150.00 -46.00   0.50    3.00    --  -76.00 -78.00  26.10  208
 61  \w   -150.00 -48.00   0.50    3.00    --  -76.00 -74.00-149.73  204
 62  \w   -154.00 -52.00   0.50    3.00    --  -80.00 -74.00 -21.79  204
 63  \w   -150.00 -52.00   0.50    3.00    --  -76.00 -64.00 167.30  196
 64  \w   -158.00 -60.00   0.50    3.00    --  -84.00 -65.00  41.22  196
 65  \w   -158.00 -57.00   0.50    3.00    --  -84.00 -72.00-153.83  202
 66  \w   -158.00 -60.00   0.50    3.00    --  -84.00 -64.00  -3.91  196
 67  \w   -162.00 -59.00   0.50    3.00    --  -88.00 -77.00 108.35  206
 68  \w   -162.00 -61.00   0.50    3.00    --  -88.00 -72.00 -95.14  202
 69  \w   -162.00 -60.00   0.50    3.00    --  -88.00 -75.00  31.71  204
 70  \w   -162.00 -57.00   0.50    3.00    --  -88.00 -81.00 161.77  210
 71  \w   -174.00 -78.00   0.50    3.00    -- -100.00-132.00 166.00  192
 72  \w   -166.00 -64.00   0.50    3.00    --  -92.00 -74.00 119.87  204
 73  \w   -162.00 -63.00   0.50    3.00    --  -88.00 -66.00 -71.51  198
 74  \w   -162.00 -61.00   0.50    3.00    --  -88.00 -72.00 -72.50  202
 75  \w   -166.00 -64.00   0.50    3.00    --  -92.00 -74.00  92.55  204
 76  \w   -166.00 -68.00   0.50    3.00    --  -92.00 -64.00   1.69  196
 77  \w   -174.00 -75.00   0.50    3.00    -- -100.00-136.00 -10.00  198
 78  \w   -166.00 -64.00   0.50    3.00    --  -92.00 -74.00  31.28  204
 79  \w   -170.00 -73.00   0.50    3.00    --  -96.00 -57.00 -46.30  194
 80  \w   -170.00 -66.00   0.50    3.00    --  -96.00 -80.00 137.11  208
 81  \w   -174.00 -71.00   0.50    3.00    -- -100.00 -77.00 150.00  206
 82  \w   -174.00 -71.00   0.50    3.00    -- -100.00 -77.00  37.01  206
 83  \w   -170.00 -68.00   0.50    3.00    --  -96.00 -74.00-178.36  204
 84  \w   -170.00 -72.00   0.50    3.00    --  -96.00 -61.00-142.14  196
 85  \w   -174.00 -71.00   0.50    3.00    -- -100.00 -77.00 -90.00  206
 86  \w   -174.00 -71.00   0.50    3.00    -- -100.00 -77.00  79.96  206
 87  \w   -174.00 -71.00   0.50    3.00    -- -100.00 -77.00  90.00  206
 88  \w   -174.00 -77.00   0.50    3.00    -- -100.00 -63.00 153.73  194
 89  \w   -174.00 -71.00   0.50    3.00    -- -100.00 -77.00   0.00  206
 90  \w   -174.00 -76.00   0.50    3.00    -- -100.00 -61.00-150.00  196
 91  \w   -174.00 -73.00   0.50    3.00    -- -100.00 -73.00-114.11  202
 92  \w   -174.00 -77.00   0.50    3.00    -- -100.00 -57.00 -75.02  194
 93  \w   -174.00 -71.00   0.50    3.00    -- -100.00 -77.00-150.00  206
 94  \w   -174.00 -72.00   0.50    3.00    -- -100.00 -74.00 -39.00  204
 95  \w   -120.00 -29.00   0.50    3.00    -- -100.00 136.00  53.00  182
 96  \w   -116.00 -27.00   0.50    3.00    -- -100.00 132.00-124.00  178
;
_diffrn_measurement_device 'four-circle diffractometer'
_diffrn_measurement_device_type 'ROD, Synergy Custom DW system, HyPix'
_diffrn_measurement_method '\w scans'
_diffrn_radiation_type CuK\a
_diffrn_radiation_wavelength 1.54184
_diffrn_reflns_av_R_equivalents 0.0805
_diffrn_reflns_av_unetI/netI 0.0396
_diffrn_reflns_Laue_measured_fraction_full 0.998
_diffrn_reflns_Laue_measured_fraction_max 0.944
_diffrn_reflns_limit_h_max 7
_diffrn_reflns_limit_h_min -7
_diffrn_reflns_limit_k_max 10
_diffrn_reflns_limit_k_min -9
_diffrn_reflns_limit_l_max 29
_diffrn_reflns_limit_l_min -29
_diffrn_reflns_number 64806
_diffrn_reflns_point_group_measured_fraction_full 0.970
_diffrn_reflns_point_group_measured_fraction_max 0.896
_diffrn_reflns_theta_full 67.684
_diffrn_reflns_theta_max 75.095
_diffrn_reflns_theta_min 1.843
_exptl_absorpt_coefficient_mu 2.168
_exptl_absorpt_correction_T_max 1.00000
_exptl_absorpt_correction_T_min 0.61446
_exptl_absorpt_correction_type multi-scan
_exptl_absorpt_process_details
;
CrysAlisPro 1.171.40.82a (Rigaku Oxford Diffraction, 2020)
Empirical absorption correction using spherical harmonics,
implemented in SCALE3 ABSPACK scaling algorithm.
;
_exptl_crystal_colour 'clear light yellow'
_exptl_crystal_colour_lustre clear
_exptl_crystal_colour_modifier light
_exptl_crystal_colour_primary yellow
_exptl_crystal_density_diffrn 1.288
_exptl_crystal_description plate
_exptl_crystal_F_000 480
_exptl_crystal_size_max 0.25
_exptl_crystal_size_mid 0.1
_exptl_crystal_size_min 0.01
_refine_diff_density_max 1.128
_refine_diff_density_min -0.668
_refine_diff_density_rms 0.090
_refine_ls_abs_structure_details
;
 Flack x determined using 3478 quotients [(I+)-(I-)]/[(I+)+(I-)]
 (Parsons, Flack and Wagner, Acta Cryst. B69 (2013) 249-259).
;
_refine_ls_abs_structure_Flack 0.035(12)
_refine_ls_extinction_method none
_refine_ls_goodness_of_fit_ref 1.090
_refine_ls_hydrogen_treatment constr
_refine_ls_matrix_type full
_refine_ls_number_parameters 581
_refine_ls_number_reflns 8628
_refine_ls_number_restraints 3
_refine_ls_restrained_S_all 1.090
_refine_ls_R_factor_all 0.0650
_refine_ls_R_factor_gt 0.0622
_refine_ls_shift/su_max 0.000
_refine_ls_shift/su_mean 0.000
_refine_ls_structure_factor_coef Fsqd
_refine_ls_weighting_details 'w=1/[\s^2^(Fo^2^)+(0.1046P)^2^+0.9464P] where P=(Fo^2^+2Fc^2^)/3'
_refine_ls_weighting_scheme calc
_refine_ls_wR_factor_gt 0.1662
_refine_ls_wR_factor_ref 0.1684
_reflns_Friedel_coverage 0.898
_reflns_Friedel_fraction_full 0.942
_reflns_Friedel_fraction_max 0.847
_reflns_number_gt 8273
_reflns_number_total 8628
_reflns_threshold_expression 'I > 2\s(I)'
_cod_data_source_file d1mh01119g2.cif
_cod_data_source_block 210712_r-eh-dntt_2
_cod_depositor_comments 'Adding full bibliography for 1565122--1565123.cif.'
_cod_database_code 1565123
_shelx_shelxl_version_number 2018/3
_shelx_space_group_comment
;
The symmetry employed for this shelxl refinement is uniquely defined
by the following loop, which should always be used as a source of
symmetry information in preference to the above space-group names.
They are only intended as comments.
;
_shelx_estimated_absorpt_t_max 0.979
_shelx_estimated_absorpt_t_min 0.613
_olex2_refinement_description
;
1. Fixed Uiso
 At 1.2 times of:
  All C(H) groups, All C(H,H) groups
 At 1.5 times of:
  All C(H,H,H) groups
2.a Ternary CH refined with riding coordinates:
 C019(H019), C01A(H01Q)
2.b Secondary CH2 refined with riding coordinates:
 C00Y(H00A,H00B), C00Z(H00D,H00F), C01H(H01T,H01U), C01I(H01A,H01C), C01J(H01D,
 H01E), C01K(H01F,H01H), C01M(H01V,H01W), C01N(H01X,H01Y), C01O(H01Z,H),
 C01P(H01L,H01M)
2.c Aromatic/amide H refined with riding coordinates:
 C005(H005), C009(H009), C00C(H00C), C00E(H00E), C00G(H00G), C00M(H00M),
 C00N(H00N), C00O(H00O), C00P(H00P), C00Q(H00Q), C00V(H00V), C011(H011),
 C013(H013), C014(H014), C015(H015), C016(H016), C017(H017), C018(H018),
 C01B(H01B), C01C(H01R), C01D(H01S), C01G(H01G)
2.d Idealised Me refined as rotating group:
 C01L(H01I,H01J,H01K), C01Q(H01,HA,HB), C01R(H01N,H01O,H01P), C01S(H1,HC,HD)
;
_olex2_submission_special_instructions 'No special instructions were received'
_oxdiff_exptl_absorpt_empirical_details
;
Empirical correction (ABSPACK) includes:
- Absorption correction using spherical harmonics
- Frame scaling
;

loop_
_space_group_symop_operation_xyz
'x, y, z'

loop_
_atom_site_label
_atom_site_type_symbol
_atom_site_fract_x
_atom_site_fract_y
_atom_site_fract_z
_atom_site_U_iso_or_equiv
_atom_site_adp_type
_atom_site_occupancy
_atom_site_site_symmetry_order
_atom_site_calc_flag
_atom_site_refinement_flags_posn
_atom_site_refinement_flags_adp
_atom_site_refinement_flags_occupancy
_atom_site_disorder_assembly
_atom_site_disorder_group
S001 S 0.4531(2) 0.62065(17) 0.50904(6) 0.0268(3) Uani 1 1 d . . . . .
S002 S -0.0161(2) 0.32573(16) 0.53715(6) 0.0251(3) Uani 1 1 d . . . . .
S003 S 0.5151(2) 0.14640(16) 0.44742(6) 0.0261(3) Uani 1 1 d . . . . .
S004 S 1.0314(2) 0.85578(17) 0.46143(6) 0.0252(3) Uani 1 1 d . . . . .
C005 C 0.1532(11) 0.2561(8) 0.6407(3) 0.0271(13) Uani 1 1 d . . . . .
H005 H 0.028762 0.304024 0.657227 0.033 Uiso 1 1 calc R U . . .
C006 C 0.3469(10) 0.2016(8) 0.5011(3) 0.0281(13) Uani 1 1 d . . . . .
C007 C 0.6512(9) 0.6496(8) 0.5678(2) 0.0241(12) Uani 1 1 d . . . . .
C008 C 0.3202(11) 0.1875(8) 0.6739(3) 0.0292(14) Uani 1 1 d . . . . .
C009 C 0.7821(10) 0.5681(8) 0.7121(3) 0.0287(14) Uani 1 1 d . . . . .
H009 H 0.646331 0.513044 0.719153 0.034 Uiso 1 1 calc R U . . .
C00A C -0.0125(11) 0.3451(8) 0.3358(3) 0.0291(14) Uani 1 1 d . . . . .
C00B C 0.6265(10) 0.7423(7) 0.4138(3) 0.0252(13) Uani 1 1 d . . . . .
C00C C 0.4578(10) 0.7125(8) 0.3718(3) 0.0255(13) Uani 1 1 d . . . . .
H00C H 0.322474 0.655368 0.378047 0.031 Uiso 1 1 calc R U . . .
C00D C 0.4788(11) 0.7635(8) 0.3202(3) 0.0287(13) Uani 1 1 d . . . . .
C00E C 0.3058(11) 0.1868(8) 0.7314(3) 0.0294(13) Uani 1 1 d . . . . .
H00E H 0.182603 0.234806 0.748503 0.035 Uiso 1 1 calc R U . . .
C00F C 0.4639(11) 0.1190(8) 0.7637(3) 0.0301(13) Uani 1 1 d . . . . .
C00G C 0.6701(10) 0.0493(8) 0.6821(3) 0.0280(14) Uani 1 1 d . . . . .
H00G H 0.793562 -0.000555 0.665737 0.034 Uiso 1 1 calc R U . . .
C00H C 0.1742(10) 0.2520(8) 0.5844(3) 0.0293(14) Uani 1 1 d . . . . .
C00I C 0.8439(10) 0.7650(8) 0.5002(3) 0.0265(13) Uani 1 1 d . . . . .
C00J C 0.6834(10) 0.8543(7) 0.3107(3) 0.0246(12) Uani 1 1 d . . . . .
C00K C 0.7978(10) 0.6211(9) 0.6597(3) 0.0283(14) Uani 1 1 d . . . . .
C00L C 0.1360(9) 0.2861(7) 0.4260(3) 0.0231(12) Uani 1 1 d . . . . .
C00M C 0.3307(11) 0.7970(9) 0.2268(3) 0.0332(15) Uani 1 1 d . . . . .
H00M H 0.210790 0.778369 0.198374 0.040 Uiso 1 1 calc R U . . .
C00N C 0.6226(11) 0.5939(8) 0.6173(3) 0.0264(13) Uani 1 1 d . . . . .
H00N H 0.485805 0.537541 0.622888 0.032 Uiso 1 1 calc R U . . .
C00O C 0.8605(11) 0.8812(8) 0.3535(3) 0.0279(14) Uani 1 1 d . . . . .
H00O H 0.997974 0.936149 0.347587 0.033 Uiso 1 1 calc R U . . .
C00P C 1.1798(12) 0.7343(10) 0.6942(3) 0.0345(16) Uani 1 1 d . . . . .
H00P H 1.316853 0.790160 0.688541 0.041 Uiso 1 1 calc R U . . .
C00Q C -0.0264(11) 0.3533(8) 0.3932(3) 0.0284(14) Uani 1 1 d . . . . .
H00Q H -0.147467 0.405097 0.410117 0.034 Uiso 1 1 calc R U . . .
C00R C 0.8556(10) 0.7317(8) 0.5567(3) 0.0257(13) Uani 1 1 d . . . . .
C00S C 0.3645(10) 0.1842(8) 0.5583(2) 0.0266(13) Uani 1 1 d . . . . .
C00T C 0.1554(9) 0.2732(8) 0.4828(3) 0.0247(12) Uani 1 1 d . . . . .
C00U C 0.3224(10) 0.2173(8) 0.3993(3) 0.0257(12) Uani 1 1 d . . . . .
C00V C 0.9538(12) 0.5927(10) 0.7529(3) 0.0379(16) Uani 1 1 d . . . . .
H00V H 0.939754 0.551203 0.787052 0.045 Uiso 1 1 calc R U . . .
C00W C 1.0038(10) 0.7077(8) 0.6505(3) 0.0266(13) Uani 1 1 d . . . . .
C00X C 0.1724(10) 0.2717(8) 0.3094(3) 0.0275(13) Uani 1 1 d . . . . .
C00Y C 0.5532(11) 0.9490(9) 0.1626(3) 0.0348(14) Uani 1 1 d . . . . .
H00A H 0.587169 1.071520 0.169797 0.042 Uiso 1 1 calc R U . . .
H00B H 0.407570 0.927373 0.140111 0.042 Uiso 1 1 calc R U . . .
C00Z C 0.4467(11) 0.1136(8) 0.8244(3) 0.0354(14) Uani 1 1 d . . . . .
H00D H 0.448351 -0.004274 0.830736 0.042 Uiso 1 1 calc R U . . .
H00F H 0.301004 0.154840 0.834612 0.042 Uiso 1 1 calc R U . . .
C010 C 0.5092(10) 0.1201(8) 0.6478(3) 0.0253(13) Uani 1 1 d . . . . .
C011 C 0.5263(9) 0.1178(7) 0.5903(3) 0.0231(12) Uani 1 1 d . . . . .
H011 H 0.650188 0.070306 0.573375 0.028 Uiso 1 1 calc R U . . .
C012 C 0.5321(11) 0.8879(8) 0.2176(3) 0.0286(13) Uani 1 1 d . . . . .
C013 C 0.3083(10) 0.7369(8) 0.2758(3) 0.0283(14) Uani 1 1 d . . . . .
H013 H 0.173905 0.675357 0.280221 0.034 Uiso 1 1 calc R U . . .
C014 C 0.3411(11) 0.2091(8) 0.3434(3) 0.0259(13) Uani 1 1 d . . . . .
H014 H 0.466487 0.161581 0.327278 0.031 Uiso 1 1 calc R U . . .
C015 C 0.6522(10) 0.0510(8) 0.7370(3) 0.0273(13) Uani 1 1 d . . . . .
H015 H 0.766052 0.006575 0.758704 0.033 Uiso 1 1 calc R U . . .
C016 C 0.1821(11) 0.2642(9) 0.2519(3) 0.0295(14) Uani 1 1 d . . . . .
H016 H 0.306314 0.217770 0.234897 0.035 Uiso 1 1 calc R U . . .
C017 C 0.7029(12) 0.9156(9) 0.2594(3) 0.0342(15) Uani 1 1 d . . . . .
H017 H 0.836298 0.976705 0.253955 0.041 Uiso 1 1 calc R U . . .
C018 C -0.1679(13) 0.3943(9) 0.2453(3) 0.0375(16) Uani 1 1 d . . . . .
H018 H -0.283849 0.434618 0.223095 0.045 Uiso 1 1 calc R U . . .
C019 C 0.7353(10) 0.8671(8) 0.1282(3) 0.0330(13) Uani 1 1 d . . . . .
H019 H 0.882641 0.906801 0.149035 0.040 Uiso 1 1 calc R U . . .
C01A C 0.6333(12) 0.2168(9) 0.8636(3) 0.0399(15) Uani 1 1 d . . . . .
H01Q H 0.777959 0.185140 0.848640 0.048 Uiso 1 1 calc R U . . .
C01B C 1.0281(10) 0.7643(8) 0.5989(3) 0.0277(13) Uani 1 1 d . . . . .
H01B H 1.161919 0.824344 0.593169 0.033 Uiso 1 1 calc R U . . .
C01C C -0.1818(12) 0.4069(8) 0.3008(3) 0.0299(14) Uani 1 1 d . . . . .
H01R H -0.305423 0.457260 0.316898 0.036 Uiso 1 1 calc R U . . .
C01D C 0.0138(12) 0.3231(9) 0.2192(3) 0.0337(14) Uani 1 1 d . . . . .
H01S H 0.020686 0.315718 0.180007 0.040 Uiso 1 1 calc R U . . .
C01E C 0.6429(10) 0.7121(7) 0.4702(3) 0.0255(12) Uani 1 1 d . . . . .
C01F C 0.8326(10) 0.8280(8) 0.4030(3) 0.0261(13) Uani 1 1 d . . . . .
C01G C 1.1543(11) 0.6811(9) 0.7438(3) 0.0358(15) Uani 1 1 d . . . . .
H01G H 1.272040 0.703220 0.772739 0.043 Uiso 1 1 calc R U . . .
C01H C 0.6209(11) 0.4046(9) 0.8631(3) 0.0384(14) Uani 1 1 d . . . . .
H01T H 0.622537 0.425311 0.824083 0.046 Uiso 1 1 calc R U . . .
H01U H 0.757319 0.462500 0.884182 0.046 Uiso 1 1 calc R U . . .
C01I C 0.7176(11) 0.6762(8) 0.1234(3) 0.0365(14) Uani 1 1 d . . . . .
H01A H 0.849474 0.632344 0.105535 0.044 Uiso 1 1 calc R U . . .
H01C H 0.725202 0.646763 0.161494 0.044 Uiso 1 1 calc R U . . .
C01J C 0.5101(12) 0.5877(9) 0.0909(3) 0.0426(15) Uani 1 1 d . . . . .
H01D H 0.518680 0.592899 0.050704 0.051 Uiso 1 1 calc R U . . .
H01E H 0.377656 0.646366 0.102901 0.051 Uiso 1 1 calc R U . . .
C01K C 0.7327(12) 0.9306(9) 0.0720(3) 0.0416(15) Uani 1 1 d . . . . .
H01F H 0.585245 0.898199 0.051184 0.050 Uiso 1 1 calc R U . . .
H01H H 0.750142 1.054250 0.078908 0.050 Uiso 1 1 calc R U . . .
C01L C 0.9139(13) 0.8649(10) 0.0357(3) 0.0474(17) Uani 1 1 d . . . . .
H01I H 0.909151 0.917935 0.002037 0.071 Uiso 1 1 calc R U . . .
H01J H 0.888735 0.743497 0.025210 0.071 Uiso 1 1 calc R U . . .
H01K H 1.060465 0.890988 0.056660 0.071 Uiso 1 1 calc R U . . .
C01M C 0.6382(14) 0.1700(10) 0.9224(3) 0.0483(17) Uani 1 1 d . . . . .
H01V H 0.491096 0.190001 0.936869 0.058 Uiso 1 1 calc R U . . .
H01W H 0.659711 0.048943 0.919838 0.058 Uiso 1 1 calc R U . . .
C01N C 0.4445(14) 0.6737(10) 0.8973(3) 0.0496(18) Uani 1 1 d . . . . .
H01X H 0.573044 0.710332 0.925129 0.059 Uiso 1 1 calc R U . . .
H01Y H 0.478197 0.712597 0.861981 0.059 Uiso 1 1 calc R U . . .
C01O C 0.4174(13) 0.4838(9) 0.8877(3) 0.0456(16) Uani 1 1 d . . . . .
H01Z H 0.282761 0.447046 0.861861 0.055 Uiso 1 1 calc R U . . .
H H 0.394975 0.444194 0.923542 0.055 Uiso 1 1 calc R U . . .
C01P C 0.4813(16) 0.4063(11) 0.0992(4) 0.063(2) Uani 1 1 d . . . . .
H01L H 0.618480 0.350187 0.089505 0.075 Uiso 1 1 calc R U . . .
H01M H 0.464436 0.402120 0.139096 0.075 Uiso 1 1 calc R U . . .
C01Q C 0.2381(17) 0.7547(12) 0.9177(5) 0.071(3) Uani 1 1 d . . . . .
H01 H 0.114262 0.729573 0.888552 0.106 Uiso 1 1 calc R U . . .
HA H 0.269263 0.876039 0.926576 0.106 Uiso 1 1 calc R U . . .
HB H 0.197539 0.710796 0.951284 0.106 Uiso 1 1 calc R U . . .
C01R C 0.2831(17) 0.3102(12) 0.0647(4) 0.068(2) Uani 1 1 d . . . . .
H01N H 0.296895 0.314780 0.025109 0.102 Uiso 1 1 calc R U . . .
H01O H 0.145197 0.360136 0.075763 0.102 Uiso 1 1 calc R U . . .
H01P H 0.278612 0.193474 0.071037 0.102 Uiso 1 1 calc R U . . .
C01S C 0.8177(18) 0.2646(13) 0.9637(4) 0.069(3) Uani 1 1 d . . . . .
H1 H 0.963559 0.252136 0.948774 0.103 Uiso 1 1 calc R U . . .
HC H 0.818507 0.219745 0.999002 0.103 Uiso 1 1 calc R U . . .
HD H 0.787565 0.383321 0.970263 0.103 Uiso 1 1 calc R U . . .

loop_
_atom_site_aniso_label
_atom_site_aniso_U_11
_atom_site_aniso_U_22
_atom_site_aniso_U_33
_atom_site_aniso_U_23
_atom_site_aniso_U_13
_atom_site_aniso_U_12
S001 0.0212(7) 0.0239(8) 0.0368(7) 0.0089(6) 0.0039(5) 0.0008(6)
S002 0.0190(7) 0.0233(8) 0.0350(7) 0.0067(6) 0.0071(5) 0.0073(6)
S003 0.0191(7) 0.0229(8) 0.0375(7) 0.0060(6) 0.0054(5) 0.0051(6)
S004 0.0159(6) 0.0228(8) 0.0384(7) 0.0083(6) 0.0053(5) -0.0008(5)
C005 0.024(3) 0.019(3) 0.039(3) 0.005(2) 0.003(2) 0.004(3)
C006 0.022(3) 0.021(3) 0.041(3) 0.004(2) 0.004(2) 0.003(2)
C007 0.016(3) 0.020(3) 0.036(3) 0.004(2) 0.003(2) 0.004(2)
C008 0.029(3) 0.018(3) 0.042(3) 0.004(2) 0.003(3) 0.005(3)
C009 0.017(3) 0.024(4) 0.046(3) 0.006(3) 0.010(2) 0.002(3)
C00A 0.022(3) 0.021(3) 0.044(3) 0.005(3) 0.003(3) -0.005(3)
C00B 0.021(3) 0.015(3) 0.039(3) 0.003(2) 0.008(2) 0.002(2)
C00C 0.017(3) 0.016(3) 0.044(3) 0.002(2) 0.007(2) 0.004(2)
C00D 0.024(3) 0.024(3) 0.038(3) 0.004(2) 0.005(2) 0.005(3)
C00E 0.029(3) 0.020(3) 0.041(3) 0.006(2) 0.006(2) 0.003(3)
C00F 0.029(3) 0.019(3) 0.043(3) 0.006(2) 0.001(2) 0.003(2)
C00G 0.017(3) 0.022(3) 0.046(4) 0.005(3) 0.001(2) 0.010(2)
C00H 0.021(3) 0.023(3) 0.045(3) 0.005(3) 0.005(3) 0.007(3)
C00I 0.022(3) 0.019(3) 0.040(3) 0.003(2) 0.009(2) 0.009(2)
C00J 0.023(3) 0.012(3) 0.038(3) 0.003(2) 0.007(2) -0.001(2)
C00K 0.018(3) 0.029(4) 0.039(3) 0.005(3) 0.006(2) 0.010(3)
C00L 0.014(3) 0.012(3) 0.043(3) 0.003(2) 0.003(2) -0.002(2)
C00M 0.030(3) 0.031(4) 0.038(3) 0.004(3) 0.001(3) 0.009(3)
C00N 0.017(3) 0.026(4) 0.039(3) 0.009(3) 0.007(2) 0.000(3)
C00O 0.024(3) 0.024(3) 0.038(3) 0.006(3) 0.010(2) 0.012(3)
C00P 0.029(4) 0.036(4) 0.039(3) 0.005(3) 0.006(3) 0.005(3)
C00Q 0.030(3) 0.025(4) 0.032(3) 0.006(2) 0.005(3) 0.006(3)
C00R 0.017(3) 0.021(3) 0.041(3) 0.006(2) 0.008(2) 0.004(2)
C00S 0.025(3) 0.021(3) 0.035(3) 0.005(2) 0.004(2) 0.004(3)
C00T 0.012(2) 0.020(3) 0.042(3) 0.003(2) 0.006(2) 0.002(2)
C00U 0.019(3) 0.015(3) 0.042(3) 0.002(2) 0.003(2) -0.003(2)
C00V 0.031(4) 0.046(5) 0.041(3) 0.015(3) 0.008(3) 0.007(3)
C00W 0.021(3) 0.018(3) 0.041(3) 0.002(2) 0.006(2) 0.004(2)
C00X 0.022(3) 0.022(3) 0.038(3) 0.004(2) 0.005(2) 0.000(2)
C00Y 0.034(3) 0.032(4) 0.039(3) 0.008(3) 0.004(3) 0.008(3)
C00Z 0.037(3) 0.023(3) 0.047(4) 0.010(3) 0.006(3) 0.002(3)
C010 0.018(3) 0.018(3) 0.040(3) 0.006(2) 0.002(2) 0.006(2)
C011 0.013(3) 0.011(3) 0.046(3) 0.006(2) 0.005(2) 0.004(2)
C012 0.029(3) 0.019(3) 0.039(3) 0.005(2) 0.008(2) 0.008(2)
C013 0.016(3) 0.024(3) 0.045(3) 0.001(3) 0.007(2) -0.001(3)
C014 0.023(3) 0.019(3) 0.037(3) 0.006(2) 0.007(2) 0.001(3)
C015 0.018(3) 0.013(3) 0.052(4) 0.009(2) -0.001(2) 0.002(2)
C016 0.028(3) 0.026(3) 0.036(3) 0.005(2) 0.009(2) 0.002(3)
C017 0.038(4) 0.032(4) 0.036(3) 0.010(3) 0.010(3) 0.010(3)
C018 0.039(4) 0.028(4) 0.047(4) 0.012(3) 0.001(3) 0.004(3)
C019 0.031(3) 0.028(3) 0.042(3) 0.008(3) 0.006(2) 0.003(2)
C01A 0.040(3) 0.034(4) 0.047(4) 0.009(3) 0.002(3) 0.007(3)
C01B 0.018(3) 0.024(4) 0.042(3) 0.006(3) 0.007(2) 0.003(3)
C01C 0.032(4) 0.018(3) 0.041(3) 0.009(3) 0.005(3) -0.004(3)
C01D 0.040(4) 0.030(4) 0.031(3) 0.007(3) 0.005(3) -0.005(3)
C01E 0.022(3) 0.012(3) 0.043(3) 0.004(2) 0.006(2) -0.001(2)
C01F 0.015(3) 0.018(3) 0.045(3) 0.006(2) 0.003(2) 0.003(2)
C01G 0.026(3) 0.035(4) 0.046(4) 0.005(3) 0.001(3) 0.001(3)
C01H 0.038(3) 0.033(4) 0.044(3) 0.008(3) 0.004(3) -0.002(3)
C01I 0.035(3) 0.031(3) 0.047(3) 0.011(3) 0.010(3) 0.014(3)
C01J 0.045(4) 0.034(4) 0.050(4) 0.007(3) 0.007(3) 0.007(3)
C01K 0.048(4) 0.036(4) 0.045(4) 0.014(3) 0.010(3) 0.012(3)
C01L 0.057(4) 0.043(4) 0.047(4) 0.014(3) 0.015(3) 0.009(4)
C01M 0.063(5) 0.037(4) 0.047(4) 0.015(3) -0.002(3) 0.006(3)
C01N 0.060(5) 0.035(4) 0.055(4) 0.008(3) 0.007(3) 0.005(3)
C01O 0.051(4) 0.032(4) 0.056(4) 0.012(3) 0.012(3) 0.002(3)
C01P 0.071(6) 0.038(5) 0.077(6) 0.013(4) -0.013(4) 0.004(4)
C01Q 0.080(6) 0.038(5) 0.098(7) 0.010(5) 0.031(5) 0.013(4)
C01R 0.072(6) 0.049(5) 0.080(6) 0.010(4) -0.005(5) -0.002(4)
C01S 0.093(7) 0.063(6) 0.049(5) 0.017(4) -0.017(4) 0.003(5)

loop_
_atom_type_symbol
_atom_type_description
_atom_type_scat_dispersion_real
_atom_type_scat_dispersion_imag
_atom_type_scat_source
C C 0.0181 0.0091 'International Tables Vol C Tables 4.2.6.8 and 6.1.1.4'
H H 0.0000 0.0000 'International Tables Vol C Tables 4.2.6.8 and 6.1.1.4'
S S 0.3331 0.5567 'International Tables Vol C Tables 4.2.6.8 and 6.1.1.4'

loop_
_geom_angle_atom_site_label_1
_geom_angle_atom_site_label_2
_geom_angle_atom_site_label_3
_geom_angle
_geom_angle_site_symmetry_1
_geom_angle_site_symmetry_3
_geom_angle_publ_flag
C01E S001 C007 90.7(3) . . ?
C00H S002 C00T 90.8(3) . . ?
C006 S003 C00U 90.9(3) . . ?
C00I S004 C01F 90.8(3) . . ?
C008 C005 H005 120.3 . . ?
C00H C005 H005 120.3 . . ?
C00H C005 C008 119.3(6) . . ?
C00S C006 S003 132.9(5) . . ?
C00T C006 S003 111.9(4) . . ?
C00T C006 C00S 115.1(5) . . ?
C00N C007 S001 125.4(5) . . ?
C00N C007 C00R 122.7(6) . . ?
C00R C007 S001 111.8(4) . . ?
C005 C008 C010 118.7(6) . . ?
C00E C008 C005 121.6(6) . . ?
C00E C008 C010 119.6(6) . . ?
C00K C009 H009 118.7 . . ?
C00V C009 H009 118.7 . . ?
C00V C009 C00K 122.6(6) . . ?
C00Q C00A C00X 120.9(6) . . ?
C00Q C00A C01C 121.8(6) . . ?
C01C C00A C00X 117.3(6) . . ?
C00C C00B C01E 132.8(6) . . ?
C00C C00B C01F 118.0(6) . . ?
C01E C00B C01F 109.1(5) . . ?
C00B C00C H00C 119.0 . . ?
C00B C00C C00D 121.9(6) . . ?
C00D C00C H00C 119.0 . . ?
C00C C00D C00J 119.3(6) . . ?
C00C C00D C013 123.9(6) . . ?
C013 C00D C00J 116.8(6) . . ?
C008 C00E H00E 118.9 . . ?
C00F C00E C008 122.2(6) . . ?
C00F C00E H00E 118.9 . . ?
C00E C00F C00Z 122.5(6) . . ?
C00E C00F C015 117.7(6) . . ?
C015 C00F C00Z 119.7(5) . . ?
C010 C00G H00G 119.0 . . ?
C015 C00G H00G 119.0 . . ?
C015 C00G C010 122.0(6) . . ?
C005 C00H S002 125.7(5) . . ?
C005 C00H C00S 121.7(6) . . ?
C00S C00H S002 112.6(5) . . ?
C00R C00I S004 133.4(5) . . ?
C01E C00I S004 112.9(4) . . ?
C01E C00I C00R 113.7(5) . . ?
C00O C00J C00D 118.9(6) . . ?
C00O C00J C017 121.0(6) . . ?
C017 C00J C00D 120.1(6) . . ?
C009 C00K C00W 117.7(6) . . ?
C00N C00K C009 122.8(6) . . ?
C00N C00K C00W 119.5(6) . . ?
C00Q C00L C00T 131.5(6) . . ?
C00Q C00L C00U 117.9(6) . . ?
C00T C00L C00U 110.7(5) . . ?
C012 C00M H00M 119.4 . . ?
C013 C00M H00M 119.4 . . ?
C013 C00M C012 121.2(6) . . ?
C007 C00N C00K 119.2(6) . . ?
C007 C00N H00N 120.4 . . ?
C00K C00N H00N 120.4 . . ?
C00J C00O H00O 120.2 . . ?
C01F C00O C00J 119.5(6) . . ?
C01F C00O H00O 120.2 . . ?
C00W C00P H00P 119.5 . . ?
C01G C00P H00P 119.5 . . ?
C01G C00P C00W 121.0(7) . . ?
C00A C00Q H00Q 119.7 . . ?
C00L C00Q C00A 120.6(6) . . ?
C00L C00Q H00Q 119.7 . . ?
C007 C00R C00I 110.7(5) . . ?
C01B C00R C007 118.7(6) . . ?
C01B C00R C00I 130.6(6) . . ?
C006 C00S C00H 109.7(5) . . ?
C011 C00S C006 131.2(6) . . ?
C011 C00S C00H 119.1(5) . . ?
C006 C00T S002 111.7(4) . . ?
C006 C00T C00L 114.9(5) . . ?
C00L C00T S002 133.4(4) . . ?
C00L C00U S003 111.5(4) . . ?
C014 C00U S003 125.8(5) . . ?
C014 C00U C00L 122.6(6) . . ?
C009 C00V H00V 120.4 . . ?
C009 C00V C01G 119.3(6) . . ?
C01G C00V H00V 120.4 . . ?
C00P C00W C00K 118.6(6) . . ?
C01B C00W C00K 120.0(6) . . ?
C01B C00W C00P 121.3(6) . . ?
C014 C00X C00A 118.1(6) . . ?
C016 C00X C00A 119.8(6) . . ?
C016 C00X C014 122.0(6) . . ?
H00A C00Y H00B 107.6 . . ?
C012 C00Y H00A 108.7 . . ?
C012 C00Y H00B 108.7 . . ?
C012 C00Y C019 114.3(5) . . ?
C019 C00Y H00A 108.7 . . ?
C019 C00Y H00B 108.7 . . ?
C00F C00Z H00D 108.6 . . ?
C00F C00Z H00F 108.6 . . ?
C00F C00Z C01A 114.7(5) . . ?
H00D C00Z H00F 107.6 . . ?
C01A C00Z H00D 108.6 . . ?
C01A C00Z H00F 108.6 . . ?
C00G C010 C008 117.0(6) . . ?
C011 C010 C008 120.7(5) . . ?
C011 C010 C00G 122.2(5) . . ?
C00S C011 C010 120.4(5) . . ?
C00S C011 H011 119.8 . . ?
C010 C011 H011 119.8 . . ?
C00M C012 C00Y 119.8(6) . . ?
C017 C012 C00M 118.7(6) . . ?
C017 C012 C00Y 121.5(6) . . ?
C00D C013 H013 119.0 . . ?
C00M C013 C00D 122.1(6) . . ?
C00M C013 H013 119.0 . . ?
C00U C014 C00X 119.8(6) . . ?
C00U C014 H014 120.1 . . ?
C00X C014 H014 120.1 . . ?
C00F C015 H015 119.3 . . ?
C00G C015 C00F 121.4(5) . . ?
C00G C015 H015 119.3 . . ?
C00X C016 H016 119.3 . . ?
C01D C016 C00X 121.3(6) . . ?
C01D C016 H016 119.3 . . ?
C00J C017 H017 119.5 . . ?
C012 C017 C00J 121.1(7) . . ?
C012 C017 H017 119.5 . . ?
C01C C018 H018 119.0 . . ?
C01C C018 C01D 122.0(6) . . ?
C01D C018 H018 119.0 . . ?
C00Y C019 H019 106.9 . . ?
C01I C019 C00Y 112.1(5) . . ?
C01I C019 H019 106.9 . . ?
C01K C019 C00Y 109.8(5) . . ?
C01K C019 H019 106.9 . . ?
C01K C019 C01I 113.9(5) . . ?
C00Z C01A H01Q 106.7 . . ?
C01H C01A C00Z 112.2(5) . . ?
C01H C01A H01Q 106.7 . . ?
C01H C01A C01M 113.0(6) . . ?
C01M C01A C00Z 111.1(6) . . ?
C01M C01A H01Q 106.7 . . ?
C00R C01B C00W 119.7(6) . . ?
C00R C01B H01B 120.1 . . ?
C00W C01B H01B 120.1 . . ?
C00A C01C H01R 119.5 . . ?
C018 C01C C00A 120.9(7) . . ?
C018 C01C H01R 119.5 . . ?
C016 C01D C018 118.6(6) . . ?
C016 C01D H01S 120.7 . . ?
C018 C01D H01S 120.7 . . ?
C00B C01E S001 131.8(5) . . ?
C00I C01E S001 113.1(4) . . ?
C00I C01E C00B 115.1(5) . . ?
C00B C01F S004 111.9(4) . . ?
C00O C01F S004 125.8(5) . . ?
C00O C01F C00B 122.3(6) . . ?
C00P C01G C00V 120.8(7) . . ?
C00P C01G H01G 119.6 . . ?
C00V C01G H01G 119.6 . . ?
C01A C01H H01T 108.3 . . ?
C01A C01H H01U 108.3 . . ?
C01A C01H C01O 116.0(6) . . ?
H01T C01H H01U 107.4 . . ?
C01O C01H H01T 108.3 . . ?
C01O C01H H01U 108.3 . . ?
C019 C01I H01A 108.2 . . ?
C019 C01I H01C 108.2 . . ?
H01A C01I H01C 107.4 . . ?
C01J C01I C019 116.1(5) . . ?
C01J C01I H01A 108.2 . . ?
C01J C01I H01C 108.2 . . ?
C01I C01J H01D 109.1 . . ?
C01I C01J H01E 109.1 . . ?
C01I C01J C01P 112.3(6) . . ?
H01D C01J H01E 107.9 . . ?
C01P C01J H01D 109.1 . . ?
C01P C01J H01E 109.1 . . ?
C019 C01K H01F 108.7 . . ?
C019 C01K H01H 108.7 . . ?
H01F C01K H01H 107.6 . . ?
C01L C01K C019 114.3(5) . . ?
C01L C01K H01F 108.7 . . ?
C01L C01K H01H 108.7 . . ?
C01K C01L H01I 109.5 . . ?
C01K C01L H01J 109.5 . . ?
C01K C01L H01K 109.5 . . ?
H01I C01L H01J 109.5 . . ?
H01I C01L H01K 109.5 . . ?
H01J C01L H01K 109.5 . . ?
C01A C01M H01V 108.6 . . ?
C01A C01M H01W 108.6 . . ?
H01V C01M H01W 107.5 . . ?
C01S C01M C01A 114.8(7) . . ?
C01S C01M H01V 108.6 . . ?
C01S C01M H01W 108.6 . . ?
H01X C01N H01Y 107.8 . . ?
C01O C01N H01X 109.0 . . ?
C01O C01N H01Y 109.0 . . ?
C01Q C01N H01X 109.0 . . ?
C01Q C01N H01Y 109.0 . . ?
C01Q C01N C01O 112.9(7) . . ?
C01H C01O H01Z 109.2 . . ?
C01H C01O H 109.2 . . ?
C01N C01O C01H 112.1(6) . . ?
C01N C01O H01Z 109.2 . . ?
C01N C01O H 109.2 . . ?
H01Z C01O H 107.9 . . ?
C01J C01P H01L 108.7 . . ?
C01J C01P H01M 108.7 . . ?
H01L C01P H01M 107.6 . . ?
C01R C01P C01J 114.0(7) . . ?
C01R C01P H01L 108.7 . . ?
C01R C01P H01M 108.7 . . ?
C01N C01Q H01 109.5 . . ?
C01N C01Q HA 109.5 . . ?
C01N C01Q HB 109.5 . . ?
H01 C01Q HA 109.5 . . ?
H01 C01Q HB 109.5 . . ?
HA C01Q HB 109.5 . . ?
C01P C01R H01N 109.5 . . ?
C01P C01R H01O 109.5 . . ?
C01P C01R H01P 109.5 . . ?
H01N C01R H01O 109.5 . . ?
H01N C01R H01P 109.5 . . ?
H01O C01R H01P 109.5 . . ?
C01M C01S H1 109.5 . . ?
C01M C01S HC 109.5 . . ?
C01M C01S HD 109.5 . . ?
H1 C01S HC 109.5 . . ?
H1 C01S HD 109.5 . . ?
HC C01S HD 109.5 . . ?

loop_
_geom_bond_atom_site_label_1
_geom_bond_atom_site_label_2
_geom_bond_distance
_geom_bond_site_symmetry_2
_geom_bond_publ_flag
S001 C007 1.767(6) . ?
S001 C01E 1.742(6) . ?
S002 C00H 1.749(6) . ?
S002 C00T 1.755(6) . ?
S003 C006 1.735(7) . ?
S003 C00U 1.761(6) . ?
S004 C00I 1.728(7) . ?
S004 C01F 1.766(6) . ?
C005 H005 0.9500 . ?
C005 C008 1.426(8) . ?
C005 C00H 1.382(9) . ?
C006 C00S 1.416(9) . ?
C006 C00T 1.389(6) . ?
C007 C00N 1.368(9) . ?
C007 C00R 1.431(9) . ?
C008 C00E 1.410(9) . ?
C008 C010 1.438(8) . ?
C009 H009 0.9500 . ?
C009 C00K 1.412(9) . ?
C009 C00V 1.361(10) . ?
C00A C00Q 1.397(9) . ?
C00A C00X 1.439(9) . ?
C00A C01C 1.435(9) . ?
C00B C00C 1.369(9) . ?
C00B C01E 1.425(8) . ?
C00B C01F 1.452(8) . ?
C00C H00C 0.9500 . ?
C00C C00D 1.392(9) . ?
C00D C00J 1.453(9) . ?
C00D C013 1.414(9) . ?
C00E H00E 0.9500 . ?
C00E C00F 1.374(9) . ?
C00F C00Z 1.497(9) . ?
C00F C015 1.442(9) . ?
C00G H00G 0.9500 . ?
C00G C010 1.428(8) . ?
C00G C015 1.347(9) . ?
C00H C00S 1.445(9) . ?
C00I C00R 1.437(8) . ?
C00I C01E 1.377(7) . ?
C00J C00O 1.415(9) . ?
C00J C017 1.421(9) . ?
C00K C00N 1.401(9) . ?
C00K C00W 1.442(9) . ?
C00L C00Q 1.396(8) . ?
C00L C00T 1.399(9) . ?
C00L C00U 1.434(8) . ?
C00M H00M 0.9500 . ?
C00M C012 1.436(10) . ?
C00M C013 1.366(9) . ?
C00N H00N 0.9500 . ?
C00O H00O 0.9500 . ?
C00O C01F 1.357(9) . ?
C00P H00P 0.9500 . ?
C00P C00W 1.426(9) . ?
C00P C01G 1.356(10) . ?
C00Q H00Q 0.9500 . ?
C00R C01B 1.389(9) . ?
C00S C011 1.379(8) . ?
C00U C014 1.366(9) . ?
C00V H00V 0.9500 . ?
C00V C01G 1.421(10) . ?
C00W C01B 1.414(9) . ?
C00X C014 1.421(9) . ?
C00X C016 1.397(9) . ?
C00Y H00A 0.9900 . ?
C00Y H00B 0.9900 . ?
C00Y C012 1.505(9) . ?
C00Y C019 1.548(8) . ?
C00Z H00D 0.9900 . ?
C00Z H00F 0.9900 . ?
C00Z C01A 1.539(10) . ?
C010 C011 1.409(9) . ?
C011 H011 0.9500 . ?
C012 C017 1.375(9) . ?
C013 H013 0.9500 . ?
C014 H014 0.9500 . ?
C015 H015 0.9500 . ?
C016 H016 0.9500 . ?
C016 C01D 1.387(9) . ?
C017 H017 0.9500 . ?
C018 H018 0.9500 . ?
C018 C01C 1.347(10) . ?
C018 C01D 1.413(10) . ?
C019 H019 1.0000 . ?
C019 C01I 1.532(9) . ?
C019 C01K 1.529(9) . ?
C01A H01Q 1.0000 . ?
C01A C01H 1.529(10) . ?
C01A C01M 1.532(10) . ?
C01B H01B 0.9500 . ?
C01C H01R 0.9500 . ?
C01D H01S 0.9500 . ?
C01G H01G 0.9500 . ?
C01H H01T 0.9900 . ?
C01H H01U 0.9900 . ?
C01H C01O 1.532(10) . ?
C01I H01A 0.9900 . ?
C01I H01C 0.9900 . ?
C01I C01J 1.512(10) . ?
C01J H01D 0.9900 . ?
C01J H01E 0.9900 . ?
C01J C01P 1.516(11) . ?
C01K H01F 0.9900 . ?
C01K H01H 0.9900 . ?
C01K C01L 1.523(9) . ?
C01L H01I 0.9800 . ?
C01L H01J 0.9800 . ?
C01L H01K 0.9800 . ?
C01M H01V 0.9900 . ?
C01M H01W 0.9900 . ?
C01M C01S 1.512(12) . ?
C01N H01X 0.9900 . ?
C01N H01Y 0.9900 . ?
C01N C01O 1.520(10) . ?
C01N C01Q 1.517(11) . ?
C01O H01Z 0.9900 . ?
C01O H 0.9900 . ?
C01P H01L 0.9900 . ?
C01P H01M 0.9900 . ?
C01P C01R 1.512(13) . ?
C01Q H01 0.9800 . ?
C01Q HA 0.9800 . ?
C01Q HB 0.9800 . ?
C01R H01N 0.9800 . ?
C01R H01O 0.9800 . ?
C01R H01P 0.9800 . ?
C01S H1 0.9800 . ?
C01S HC 0.9800 . ?
C01S HD 0.9800 . ?

loop_
_geom_torsion_atom_site_label_1
_geom_torsion_atom_site_label_2
_geom_torsion_atom_site_label_3
_geom_torsion_atom_site_label_4
_geom_torsion
_geom_torsion_site_symmetry_1
_geom_torsion_site_symmetry_2
_geom_torsion_site_symmetry_3
_geom_torsion_site_symmetry_4
_geom_torsion_publ_flag
S001 C007 C00N C00K 177.8(5) . . . . ?
S001 C007 C00R C00I -1.1(6) . . . . ?
S001 C007 C00R C01B 179.7(5) . . . . ?
S002 C00H C00S C006 1.9(7) . . . . ?
S002 C00H C00S C011 -178.6(5) . . . . ?
S003 C006 C00S C00H -179.7(6) . . . . ?
S003 C006 C00S C011 0.8(12) . . . . ?
S003 C006 C00T S002 179.1(4) . . . . ?
S003 C006 C00T C00L 0.2(6) . . . . ?
S003 C00U C014 C00X -179.9(5) . . . . ?
S004 C00I C00R C007 -178.9(5) . . . . ?
S004 C00I C00R C01B 0.2(11) . . . . ?
S004 C00I C01E S001 -179.9(4) . . . . ?
S004 C00I C01E C00B -0.3(5) . . . . ?
C005 C008 C00E C00F 179.1(7) . . . . ?
C005 C008 C010 C00G -178.7(6) . . . . ?
C005 C008 C010 C011 -1.6(10) . . . . ?
C005 C00H C00S C006 -177.8(6) . . . . ?
C005 C00H C00S C011 1.7(10) . . . . ?
C006 S003 C00U C00L 1.6(5) . . . . ?
C006 S003 C00U C014 -177.9(6) . . . . ?
C006 C00S C011 C010 177.8(6) . . . . ?
C007 S001 C01E C00B 179.3(6) . . . . ?
C007 S001 C01E C00I -1.2(4) . . . . ?
C007 C00R C01B C00W 3.7(9) . . . . ?
C008 C005 C00H S002 178.6(5) . . . . ?
C008 C005 C00H C00S -1.8(10) . . . . ?
C008 C00E C00F C00Z -178.3(6) . . . . ?
C008 C00E C00F C015 1.7(10) . . . . ?
C008 C010 C011 C00S 1.6(9) . . . . ?
C009 C00K C00N C007 179.9(6) . . . . ?
C009 C00K C00W C00P 0.3(9) . . . . ?
C009 C00K C00W C01B -179.7(6) . . . . ?
C009 C00V C01G C00P -3.0(11) . . . . ?
C00A C00X C014 C00U 1.1(10) . . . . ?
C00A C00X C016 C01D -1.4(10) . . . . ?
C00B C00C C00D C00J -1.4(9) . . . . ?
C00B C00C C00D C013 -179.3(6) . . . . ?
C00C C00B C01E S001 1.1(11) . . . . ?
C00C C00B C01E C00I -178.4(6) . . . . ?
C00C C00B C01F S004 -179.9(4) . . . . ?
C00C C00B C01F C00O 1.2(9) . . . . ?
C00C C00D C00J C00O 3.1(9) . . . . ?
C00C C00D C00J C017 -176.4(6) . . . . ?
C00C C00D C013 C00M 176.3(6) . . . . ?
C00D C00J C00O C01F -2.7(9) . . . . ?
C00D C00J C017 C012 -1.2(10) . . . . ?
C00E C008 C010 C00G 2.3(9) . . . . ?
C00E C008 C010 C011 179.4(6) . . . . ?
C00E C00F C00Z C01A -116.1(7) . . . . ?
C00E C00F C015 C00G -1.9(10) . . . . ?
C00F C00Z C01A C01H 67.0(7) . . . . ?
C00F C00Z C01A C01M -165.6(6) . . . . ?
C00G C010 C011 C00S 178.5(6) . . . . ?
C00H S002 C00T C006 0.5(4) . . . . ?
C00H S002 C00T C00L 179.2(7) . . . . ?
C00H C005 C008 C00E -179.3(6) . . . . ?
C00H C005 C008 C010 1.7(10) . . . . ?
C00H C00S C011 C010 -1.6(10) . . . . ?
C00I S004 C01F C00B -2.4(5) . . . . ?
C00I S004 C01F C00O 176.4(6) . . . . ?
C00I C00R C01B C00W -175.4(6) . . . . ?
C00J C00D C013 C00M -1.7(10) . . . . ?
C00J C00O C01F S004 -178.2(5) . . . . ?
C00J C00O C01F C00B 0.5(9) . . . . ?
C00K C009 C00V C01G 2.7(11) . . . . ?
C00K C00W C01B C00R -2.0(9) . . . . ?
C00L C00U C014 C00X 0.6(10) . . . . ?
C00M C012 C017 C00J 0.8(10) . . . . ?
C00N C007 C00R C00I 175.7(6) . . . . ?
C00N C007 C00R C01B -3.6(9) . . . . ?
C00N C00K C00W C00P 179.9(6) . . . . ?
C00N C00K C00W C01B -0.1(9) . . . . ?
C00O C00J C017 C012 179.2(6) . . . . ?
C00P C00W C01B C00R 178.1(6) . . . . ?
C00Q C00A C00X C014 -0.5(10) . . . . ?
C00Q C00A C00X C016 179.7(6) . . . . ?
C00Q C00A C01C C018 -178.5(7) . . . . ?
C00Q C00L C00T S002 3.2(11) . . . . ?
C00Q C00L C00T C006 -178.2(6) . . . . ?
C00Q C00L C00U S003 177.6(5) . . . . ?
C00Q C00L C00U C014 -2.8(9) . . . . ?
C00R C007 C00N C00K 1.5(10) . . . . ?
C00R C00I C01E S001 0.8(5) . . . . ?
C00R C00I C01E C00B -179.6(6) . . . . ?
C00S C006 C00T S002 0.5(6) . . . . ?
C00S C006 C00T C00L -178.4(6) . . . . ?
C00T S002 C00H C005 178.3(7) . . . . ?
C00T S002 C00H C00S -1.4(5) . . . . ?
C00T C006 C00S C00H -1.5(7) . . . . ?
C00T C006 C00S C011 179.0(6) . . . . ?
C00T C00L C00Q C00A -177.4(6) . . . . ?
C00T C00L C00U S003 -1.8(7) . . . . ?
C00T C00L C00U C014 177.8(6) . . . . ?
C00U S003 C006 C00S 177.2(7) . . . . ?
C00U S003 C006 C00T -1.0(4) . . . . ?
C00U C00L C00Q C00A 3.4(9) . . . . ?
C00U C00L C00T S002 -177.5(5) . . . . ?
C00U C00L C00T C006 1.1(7) . . . . ?
C00V C009 C00K C00N 179.1(6) . . . . ?
C00V C009 C00K C00W -1.4(10) . . . . ?
C00W C00K C00N C007 0.3(9) . . . . ?
C00W C00P C01G C00V 2.0(11) . . . . ?
C00X C00A C00Q C00L -1.8(10) . . . . ?
C00X C00A C01C C018 0.7(10) . . . . ?
C00X C016 C01D C018 1.1(11) . . . . ?
C00Y C012 C017 C00J -178.7(6) . . . . ?
C00Y C019 C01I C01J 65.7(7) . . . . ?
C00Y C019 C01K C01L 177.0(6) . . . . ?
C00Z C00F C015 C00G 178.1(6) . . . . ?
C00Z C01A C01H C01O 66.8(8) . . . . ?
C00Z C01A C01M C01S 179.6(7) . . . . ?
C010 C008 C00E C00F -2.0(10) . . . . ?
C010 C00G C015 C00F 2.5(10) . . . . ?
C012 C00M C013 C00D 1.3(10) . . . . ?
C012 C00Y C019 C01I 49.0(7) . . . . ?
C012 C00Y C019 C01K 176.7(6) . . . . ?
C013 C00D C00J C00O -178.8(6) . . . . ?
C013 C00D C00J C017 1.6(9) . . . . ?
C013 C00M C012 C00Y 178.6(6) . . . . ?
C013 C00M C012 C017 -0.8(10) . . . . ?
C014 C00X C016 C01D 178.8(6) . . . . ?
C015 C00F C00Z C01A 63.9(8) . . . . ?
C015 C00G C010 C008 -2.7(10) . . . . ?
C015 C00G C010 C011 -179.7(6) . . . . ?
C016 C00X C014 C00U -179.1(6) . . . . ?
C017 C00J C00O C01F 176.9(6) . . . . ?
C019 C00Y C012 C00M -114.9(7) . . . . ?
C019 C00Y C012 C017 64.5(8) . . . . ?
C019 C01I C01J C01P -167.1(6) . . . . ?
C01A C01H C01O C01N 167.3(6) . . . . ?
C01C C00A C00Q C00L 177.3(6) . . . . ?
C01C C00A C00X C014 -179.7(6) . . . . ?
C01C C00A C00X C016 0.5(9) . . . . ?
C01C C018 C01D C016 0.2(11) . . . . ?
C01D C018 C01C C00A -1.1(11) . . . . ?
C01E S001 C007 C00N -175.3(6) . . . . ?
C01E S001 C007 C00R 1.3(5) . . . . ?
C01E C00B C00C C00D 176.1(6) . . . . ?
C01E C00B C01F S004 2.5(6) . . . . ?
C01E C00B C01F C00O -176.3(6) . . . . ?
C01E C00I C00R C007 0.2(7) . . . . ?
C01E C00I C00R C01B 179.3(6) . . . . ?
C01F S004 C00I C00R -179.4(6) . . . . ?
C01F S004 C00I C01E 1.6(4) . . . . ?
C01F C00B C00C C00D -0.7(9) . . . . ?
C01F C00B C01E S001 178.1(5) . . . . ?
C01F C00B C01E C00I -1.4(6) . . . . ?
C01G C00P C00W C00K -0.6(10) . . . . ?
C01G C00P C00W C01B 179.3(6) . . . . ?
C01H C01A C01M C01S -53.3(9) . . . . ?
C01I C019 C01K C01L -56.4(8) . . . . ?
C01I C01J C01P C01R -176.6(8) . . . . ?
C01K C019 C01I C01J -59.8(7) . . . . ?
C01M C01A C01H C01O -59.6(8) . . . . ?
C01Q C01N C01O C01H 175.9(7) . . . . ?
